data_7102880
loop_
_publ_author_name
'Ikeda, Chusaku'
'Nabeshima, Tatsuya'

_publ_section_title
;
 Self-assembled cyclic boron-dipyrrin oligomers
;
_journal_coden_ASTM CHCOFS
_journal_issue 6
_journal_name_full
;
 Chemical Communications (Cambridge, United Kingdom)
;
_journal_page_first 721
_journal_page_last 723
_journal_paper_doi 10.1039/b716453j
_journal_year 2008
_chemical_formula_moiety 'C108 H68 B4 N8 O8, 4(C6 H6), 2(C4 H8 O2)'
_chemical_formula_sum 'C140 H108 B4 N8 O12'
_chemical_formula_weight 2137.58
_space_group_IT_number 88
_symmetry_cell_setting tetragonal
_symmetry_space_group_name_Hall '-I 4ad'
_symmetry_space_group_name_H-M 'I 41/a :2'
_atom_sites_solution_hydrogens geom
_atom_sites_solution_primary direct
_atom_sites_solution_secondary difmap
_audit_creation_method SHELXL-97
_cell_angle_alpha 90.00
_cell_angle_beta 90.00
_cell_angle_gamma 90.00
_cell_formula_units_Z 8
_cell_length_a 27.870(5)
_cell_length_b 27.870(5)
_cell_length_c 28.442(6)
_cell_measurement_temperature 120(2)
_cell_volume 22092(8)
_computing_structure_refinement 'SHELXL-97 (Sheldrick, 1997)'
_computing_structure_solution 'SHELXS-97 (Sheldrick, 1990)'
_diffrn_ambient_temperature 120(2)
_diffrn_measured_fraction_theta_full 0.998
_diffrn_measured_fraction_theta_max 0.998
_diffrn_measurement_device_type 'Mac Science DIP-2030'
_diffrn_measurement_method IP
_diffrn_radiation_monochromator graphite
_diffrn_radiation_source 'fine-focus sealed tube'
_diffrn_radiation_type MoK\a
_diffrn_radiation_wavelength 0.71075
_diffrn_reflns_av_R_equivalents 0.1126
_diffrn_reflns_av_sigmaI/netI 0.0625
_diffrn_reflns_limit_h_max 33
_diffrn_reflns_limit_h_min -32
_diffrn_reflns_limit_k_max 33
_diffrn_reflns_limit_k_min -32
_diffrn_reflns_limit_l_max 33
_diffrn_reflns_limit_l_min -33
_diffrn_reflns_number 78962
_diffrn_reflns_theta_full 25.00
_diffrn_reflns_theta_max 25.00
_diffrn_reflns_theta_min 3.05
_exptl_absorpt_coefficient_mu 0.081
_exptl_absorpt_correction_T_max 0.9839
_exptl_absorpt_correction_T_min 0.9760
_exptl_absorpt_correction_type multi-scan
_exptl_absorpt_process_details scalepack
_exptl_crystal_colour Red
_exptl_crystal_density_diffrn 1.285
_exptl_crystal_density_method 'not measured'
_exptl_crystal_description prismatic
_exptl_crystal_F_000 8960
_exptl_crystal_size_max 0.30
_exptl_crystal_size_mid 0.20
_exptl_crystal_size_min 0.20
_refine_diff_density_max 0.584
_refine_diff_density_min -0.479
_refine_diff_density_rms 0.066
_refine_ls_extinction_method none
_refine_ls_goodness_of_fit_ref 1.033
_refine_ls_hydrogen_treatment constr
_refine_ls_matrix_type full
_refine_ls_number_parameters 730
_refine_ls_number_reflns 9697
_refine_ls_number_restraints 0
_refine_ls_restrained_S_all 1.033
_refine_ls_R_factor_all 0.1591
_refine_ls_R_factor_gt 0.1038
_refine_ls_shift/su_max 0.001
_refine_ls_shift/su_mean 0.000
_refine_ls_structure_factor_coef Fsqd
_refine_ls_weighting_details 'calc w=1/[\s^2^(Fo^2^)+(0.1882P)^2^+17.3243P] where P=(Fo^2^+2Fc^2^)/3'
_refine_ls_weighting_scheme calc
_refine_ls_wR_factor_gt 0.2736
_refine_ls_wR_factor_ref 0.3183
_reflns_number_gt 5558
_reflns_number_total 9697
_reflns_threshold_expression >2sigma(I)
_cod_data_source_file b716453j.txt
_cod_data_source_block 4mer
_cod_original_sg_symbol_H-M I41/a
_cod_database_code 7102880

loop_
_symmetry_equiv_pos_as_xyz
'x, y, z'
'-x, -y+1/2, z'
'-y+3/4, x+1/4, z+1/4'
'y+1/4, -x+1/4, z+1/4'
'x+1/2, y+1/2, z+1/2'
'-x+1/2, -y+1, z+1/2'
'-y+5/4, x+3/4, z+3/4'
'y+3/4, -x+3/4, z+3/4'
'-x, -y, -z'
'x, y-1/2, -z'
'y-3/4, -x-1/4, -z-1/4'
'-y-1/4, x-1/4, -z-1/4'
'-x+1/2, -y+1/2, -z+1/2'
'x+1/2, y, -z+1/2'
'y-1/4, -x+1/4, -z+1/4'
'-y+1/4, x+1/4, -z+1/4'

loop_
_atom_site_label
_atom_site_type_symbol
_atom_site_fract_x
_atom_site_fract_y
_atom_site_fract_z
_atom_site_U_iso_or_equiv
_atom_site_adp_type
_atom_site_occupancy
_atom_site_symmetry_multiplicity
_atom_site_calc_flag
_atom_site_refinement_flags
_atom_site_disorder_assembly
_atom_site_disorder_group
C1 C 0.81527(16) 0.17907(16) 0.04454(15) 0.0547(11) Uani 1 1 d . . .
C2 C 0.81326(19) 0.21169(17) 0.00743(17) 0.0649(13) Uani 1 1 d . . .
H1 H 0.8088 0.2038 -0.0248 0.078 Uiso 1 1 calc R . .
C3 C 0.81885(18) 0.25689(18) 0.02523(16) 0.0610(12) Uani 1 1 d . . .
H2 H 0.8187 0.2860 0.0079 0.073 Uiso 1 1 calc R . .
C4 C 0.82486(15) 0.25222(16) 0.07380(15) 0.0513(11) Uani 1 1 d . . .
C5 C 0.83159(14) 0.28791(15) 0.10795(15) 0.0482(10) Uani 1 1 d . . .
C6 C 0.83778(15) 0.27470(16) 0.15481(15) 0.0497(10) Uani 1 1 d . . .
C7 C 0.83748(18) 0.30422(17) 0.19479(16) 0.0607(12) Uani 1 1 d . . .
H3 H 0.8375 0.3383 0.1952 0.073 Uiso 1 1 calc R . .
C8 C 0.8372(2) 0.27424(17) 0.23319(17) 0.0664(13) Uani 1 1 d . . .
H4 H 0.8366 0.2838 0.2652 0.080 Uiso 1 1 calc R . .
C9 C 0.83781(16) 0.22690(16) 0.21632(15) 0.0528(11) Uani 1 1 d . . .
C10 C 0.80821(17) 0.12708(17) 0.03883(15) 0.0559(12) Uani 1 1 d . . .
C11 C 0.77300(18) 0.10136(17) 0.06396(17) 0.0592(12) Uani 1 1 d . . .
H5 H 0.7544 0.1170 0.0874 0.071 Uiso 1 1 calc R . .
C12 C 0.76569(18) 0.05342(17) 0.05441(17) 0.0619(13) Uani 1 1 d . . .
H6 H 0.7420 0.0363 0.0715 0.074 Uiso 1 1 calc R . .
C13 C 0.79212(19) 0.02990(19) 0.02058(18) 0.0661(13) Uani 1 1 d . . .
H7 H 0.7867 -0.0032 0.0145 0.079 Uiso 1 1 calc R . .
C14 C 0.82647(19) 0.05468(19) -0.00445(19) 0.0691(14) Uani 1 1 d . . .
H8 H 0.8450 0.0384 -0.0276 0.083 Uiso 1 1 calc R . .
C15 C 0.83425(18) 0.10295(18) 0.00378(16) 0.0631(13) Uani 1 1 d . . .
H9 H 0.8573 0.1199 -0.0144 0.076 Uiso 1 1 calc R . .
C16 C 0.83565(17) 0.18378(16) 0.24696(14) 0.0540(11) Uani 1 1 d . . .
C17 C 0.87491(18) 0.15386(17) 0.25403(15) 0.0577(12) Uani 1 1 d . . .
H10 H 0.9038 0.1592 0.2371 0.069 Uiso 1 1 calc R . .
C18 C 0.8719(2) 0.11635(18) 0.28580(16) 0.0649(13) Uani 1 1 d . . .
H11 H 0.8989 0.0961 0.2909 0.078 Uiso 1 1 calc R . .
C19 C 0.8300(2) 0.10831(18) 0.31007(16) 0.0670(14) Uani 1 1 d . . .
H12 H 0.8279 0.0821 0.3314 0.080 Uiso 1 1 calc R . .
C20 C 0.7908(2) 0.13784(19) 0.30374(17) 0.0678(13) Uani 1 1 d . . .
H13 H 0.7621 0.1325 0.3210 0.081 Uiso 1 1 calc R . .
C21 C 0.79375(19) 0.17508(18) 0.27227(17) 0.0637(13) Uani 1 1 d . . .
H14 H 0.7667 0.1953 0.2677 0.076 Uiso 1 1 calc R . .
N1 N 0.82277(13) 0.20337(13) 0.08563(12) 0.0495(9) Uani 1 1 d . . .
N2 N 0.83845(12) 0.22706(12) 0.16887(12) 0.0484(9) Uani 1 1 d . . .
C22 C 0.82681(15) 0.33909(16) 0.09522(14) 0.0486(10) Uani 1 1 d . . .
C23 C 0.78299(16) 0.35651(17) 0.07668(15) 0.0545(11) Uani 1 1 d . . .
H15 H 0.7577 0.3345 0.0707 0.065 Uiso 1 1 calc R . .
C24 C 0.77599(16) 0.40411(17) 0.06708(16) 0.0554(11) Uani 1 1 d . . .
H16 H 0.7456 0.4145 0.0558 0.067 Uiso 1 1 calc R . .
C25 C 0.81265(16) 0.43785(16) 0.07353(14) 0.0516(11) Uani 1 1 d . . .
H17 H 0.8078 0.4709 0.0667 0.062 Uiso 1 1 calc R . .
C26 C 0.85578(15) 0.42140(16) 0.09001(14) 0.0475(10) Uani 1 1 d . . .
C27 C 0.86290(15) 0.37309(15) 0.10170(13) 0.0460(10) Uani 1 1 d . . .
O1 O 0.90807(10) 0.36570(10) 0.11789(9) 0.0477(7) Uani 1 1 d . . .
O2 O 0.89690(10) 0.44670(10) 0.09765(10) 0.0494(7) Uani 1 1 d . . .
B1 B 0.93328(18) 0.41287(17) 0.11501(16) 0.0470(11) Uani 1 1 d . . .
C28 C 0.3507(2) 0.77915(18) 0.21663(17) 0.0764(16) Uani 1 1 d . . .
C29 C 0.3430(3) 0.7311(2) 0.22899(19) 0.098(2) Uani 1 1 d . . .
H18 H 0.3428 0.7187 0.2601 0.118 Uiso 1 1 calc R . .
C30 C 0.3361(2) 0.7051(2) 0.18914(17) 0.0833(18) Uani 1 1 d . . .
H19 H 0.3304 0.6716 0.1873 0.100 Uiso 1 1 calc R . .
C31 C 0.33889(19) 0.73702(17) 0.15129(16) 0.0614(12) Uani 1 1 d . . .
C32 C 0.32832(17) 0.72900(17) 0.10464(16) 0.0572(12) Uani 1 1 d . . .
C33 C 0.32313(17) 0.76839(17) 0.07376(16) 0.0580(12) Uani 1 1 d . . .
C34 C 0.31239(19) 0.76866(19) 0.02591(17) 0.0661(13) Uani 1 1 d . . .
H20 H 0.3068 0.7413 0.0067 0.079 Uiso 1 1 calc R . .
C35 C 0.3113(2) 0.81542(19) 0.01180(17) 0.0692(14) Uani 1 1 d . . .
H21 H 0.3052 0.8263 -0.0193 0.083 Uiso 1 1 calc R . .
C36 C 0.32075(17) 0.84443(17) 0.05045(16) 0.0565(11) Uani 1 1 d . . .
C37 C 0.32152(17) 0.89748(18) 0.04820(16) 0.0599(12) Uani 1 1 d . . .
C38 C 0.34564(18) 0.91871(19) 0.01096(18) 0.0657(13) Uani 1 1 d . . .
H22 H 0.3620 0.8993 -0.0113 0.079 Uiso 1 1 calc R . .
C39 C 0.34582(18) 0.96885(19) 0.0062(2) 0.0684(14) Uani 1 1 d . . .
H23 H 0.3631 0.9834 -0.0188 0.082 Uiso 1 1 calc R . .
C40 C 0.3214(2) 0.9965(2) 0.0370(2) 0.0793(16) Uani 1 1 d . . .
H24 H 0.3216 1.0304 0.0333 0.095 Uiso 1 1 calc R . .
C41 C 0.2962(2) 0.9761(2) 0.0738(2) 0.0779(16) Uani 1 1 d . . .
H25 H 0.2791 0.9959 0.0953 0.094 Uiso 1 1 calc R . .
C42 C 0.2959(2) 0.92651(19) 0.07935(19) 0.0708(14) Uani 1 1 d . . .
H26 H 0.2782 0.9124 0.1043 0.085 Uiso 1 1 calc R . .
C43 C 0.3606(3) 0.8177(2) 0.25019(17) 0.0763(16) Uani 1 1 d . . .
C44 C 0.3276(2) 0.8260(2) 0.28655(17) 0.0804(17) Uani 1 1 d . . .
H27 H 0.2984 0.8085 0.2874 0.097 Uiso 1 1 calc R . .
C45 C 0.3374(3) 0.8593(2) 0.3209(2) 0.091(2) Uani 1 1 d . . .
H28 H 0.3148 0.8646 0.3454 0.109 Uiso 1 1 calc R . .
C46 C 0.3794(3) 0.8849(2) 0.3203(2) 0.0900(19) Uani 1 1 d . . .
H29 H 0.3857 0.9078 0.3442 0.108 Uiso 1 1 calc R . .
C47 C 0.4122(3) 0.8773(2) 0.2852(2) 0.096(2) Uani 1 1 d . . .
H30 H 0.4414 0.8950 0.2846 0.115 Uiso 1 1 calc R . .
C48 C 0.4024(3) 0.8430(2) 0.24963(19) 0.0852(18) Uani 1 1 d . . .
H31 H 0.4251 0.8377 0.2253 0.102 Uiso 1 1 calc R . .
N3 N 0.34802(15) 0.78315(14) 0.16918(13) 0.0597(10) Uani 1 1 d . . .
N4 N 0.32780(13) 0.81584(13) 0.08911(13) 0.0537(9) Uani 1 1 d . . .
C49 C 0.32011(17) 0.67931(17) 0.08792(15) 0.0575(12) Uani 1 1 d . . .
C50 C 0.35342(17) 0.64263(16) 0.09473(15) 0.0527(11) Uani 1 1 d . . .
C51 C 0.34488(16) 0.59656(16) 0.07765(15) 0.0518(11) Uani 1 1 d . . .
C52 C 0.30299(17) 0.58470(17) 0.05589(16) 0.0576(12) Uani 1 1 d . . .
H32 H 0.2972 0.5529 0.0454 0.069 Uiso 1 1 calc R . .
C53 C 0.26914(18) 0.62025(18) 0.04952(17) 0.0631(13) Uani 1 1 d . . .
H33 H 0.2397 0.6127 0.0344 0.076 Uiso 1 1 calc R . .
C54 C 0.27721(18) 0.66682(18) 0.06480(17) 0.0624(12) Uani 1 1 d . . .
H34 H 0.2534 0.6907 0.0596 0.075 Uiso 1 1 calc R . .
O3 O 0.38343(11) 0.56775(11) 0.08704(10) 0.0547(8) Uani 1 1 d . . .
O4 O 0.39770(10) 0.64568(10) 0.11514(10) 0.0525(7) Uani 1 1 d . . .
B2 B 0.41940(19) 0.5977(2) 0.11098(18) 0.0533(12) Uani 1 1 d . . .
C55 C 0.0905(3) 0.7281(3) 0.1222(4) 0.138(3) Uani 1 1 d . . .
H35 H 0.0719 0.7388 0.0949 0.207 Uiso 1 1 calc R . .
H36 H 0.0768 0.7420 0.1509 0.207 Uiso 1 1 calc R . .
H37 H 0.0894 0.6930 0.1242 0.207 Uiso 1 1 calc R . .
C56 C 0.1431(4) 0.7447(4) 0.1168(4) 0.131(3) Uani 1 1 d . . .
O5 O 0.1722(3) 0.7288(3) 0.0888(2) 0.158(3) Uani 1 1 d . . .
O6 O 0.1558(2) 0.7778(2) 0.1462(2) 0.143(2) Uani 1 1 d . . .
C57 C 0.2078(3) 0.7903(4) 0.1442(3) 0.130(3) Uani 1 1 d . . .
H38 H 0.2250 0.7722 0.1194 0.155 Uiso 1 1 calc R . .
H39 H 0.2240 0.7858 0.1748 0.155 Uiso 1 1 calc R . .
C58 C 0.2017(6) 0.8422(8) 0.1319(6) 0.284(10) Uani 1 1 d . . .
H40 H 0.2333 0.8568 0.1271 0.426 Uiso 1 1 calc R . .
H41 H 0.1850 0.8587 0.1575 0.426 Uiso 1 1 calc R . .
H42 H 0.1828 0.8449 0.1029 0.426 Uiso 1 1 calc R . .
C59 C 1.0362(5) 0.2453(7) 0.0607(8) 0.201(14) Uani 0.50 1 d PG A -1
H49 H 1.0633 0.2446 0.0809 0.241 Uiso 0.50 1 calc PR A -1
C60 C 0.9965(7) 0.2168(5) 0.0705(6) 0.175(11) Uani 0.50 1 d PG A -1
H50 H 0.9965 0.1966 0.0974 0.210 Uiso 0.50 1 calc PR A -1
C61 C 0.9568(6) 0.2178(5) 0.0409(6) 0.139(10) Uani 0.50 1 d PG A -1
H51 H 0.9297 0.1983 0.0476 0.167 Uiso 0.50 1 calc PR A -1
C62 C 0.9568(6) 0.2473(7) 0.0015(6) 0.224(18) Uani 0.50 1 d PG A -1
H52 H 0.9297 0.2481 -0.0187 0.269 Uiso 0.50 1 calc PR A -1
C63 C 0.9965(7) 0.2759(7) -0.0083(8) 0.33(3) Uani 0.50 1 d PG A -1
H53 H 0.9965 0.2960 -0.0352 0.393 Uiso 0.50 1 calc PR A -1
C64 C 1.0362(6) 0.2748(7) 0.0213(10) 0.36(4) Uani 0.50 1 d PG A -1
H54 H 1.0633 0.2943 0.0146 0.431 Uiso 0.50 1 calc PR A -1
C65 C 0.4838(6) 0.7594(7) 0.0563(6) 0.29(2) Uiso 0.50 1 d PG B -1
H55 H 0.4647 0.7730 0.0805 0.352 Uiso 0.50 1 calc PR B -1
C66 C 0.4733(5) 0.7689(6) 0.0095(7) 0.131(6) Uiso 0.50 1 d PG B -1
H56 H 0.4470 0.7891 0.0017 0.158 Uiso 0.50 1 calc PR B -1
C67 C 0.5012(7) 0.7489(8) -0.0259(5) 0.192(7) Uiso 1 2 d SG B -1
H57 H 0.4940 0.7554 -0.0580 0.230 Uiso 0.50 1 calc PR B -1
C68 C 0.5396(6) 0.7193(6) -0.0145(4) 0.161(8) Uiso 0.50 1 d PG B -1
H58 H 0.5587 0.7056 -0.0387 0.193 Uiso 0.50 1 calc PR B -1
C69 C 0.5501(4) 0.7097(5) 0.0323(5) 0.132(6) Uiso 0.50 1 d PG B -1
H59 H 0.5764 0.6895 0.0401 0.159 Uiso 0.50 1 calc PR B -1
C70 C 0.5222(7) 0.7298(8) 0.0678(4) 0.167(9) Uiso 0.50 1 d PG B -1
H60 H 0.5294 0.7232 0.0998 0.201 Uiso 0.50 1 calc PR B -1
C71 C 0.6123(2) 0.6815(3) -0.1283(4) 0.340(14) Uani 1 1 d G . .
H61 H 0.5849 0.6614 -0.1251 0.408 Uiso 1 1 calc R . .
C72 C 0.6067(3) 0.7309(3) -0.1316(5) 0.42(2) Uani 1 1 d G . .
H62 H 0.5755 0.7447 -0.1307 0.505 Uiso 1 1 calc R . .
C73 C 0.6467(4) 0.7603(2) -0.1363(3) 0.263(10) Uani 1 1 d G . .
H63 H 0.6429 0.7941 -0.1386 0.315 Uiso 1 1 calc R . .
C74 C 0.6923(3) 0.7402(4) -0.1377(3) 0.196(7) Uani 1 1 d G . .
H64 H 0.7197 0.7603 -0.1409 0.235 Uiso 1 1 calc R . .
C75 C 0.6979(2) 0.6908(4) -0.1344(3) 0.240(9) Uani 1 1 d G . .
H65 H 0.7291 0.6771 -0.1354 0.288 Uiso 1 1 calc R . .
C76 C 0.6579(3) 0.6614(2) -0.1297(3) 0.180(5) Uani 1 1 d G . .
H66 H 0.6617 0.6276 -0.1275 0.216 Uiso 1 1 calc R . .

loop_
_atom_site_aniso_label
_atom_site_aniso_U_11
_atom_site_aniso_U_22
_atom_site_aniso_U_33
_atom_site_aniso_U_23
_atom_site_aniso_U_13
_atom_site_aniso_U_12
C1 0.061(3) 0.057(3) 0.046(2) -0.001(2) -0.012(2) 0.000(2)
C2 0.090(4) 0.058(3) 0.047(3) -0.003(2) -0.012(2) -0.004(2)
C3 0.077(3) 0.057(3) 0.050(3) 0.010(2) -0.011(2) -0.004(2)
C4 0.052(3) 0.051(3) 0.050(3) 0.001(2) -0.004(2) -0.0015(19)
C5 0.040(2) 0.051(3) 0.054(3) -0.001(2) -0.0005(19) 0.0005(18)
C6 0.053(3) 0.050(3) 0.047(2) -0.004(2) 0.0042(19) 0.0048(19)
C7 0.082(3) 0.050(3) 0.050(3) -0.002(2) 0.000(2) 0.004(2)
C8 0.098(4) 0.058(3) 0.043(3) 0.002(2) 0.003(2) 0.004(3)
C9 0.063(3) 0.052(3) 0.043(2) -0.001(2) -0.004(2) 0.005(2)
C10 0.062(3) 0.059(3) 0.046(2) -0.005(2) -0.020(2) -0.002(2)
C11 0.067(3) 0.057(3) 0.054(3) -0.002(2) -0.011(2) 0.000(2)
C12 0.071(3) 0.056(3) 0.059(3) 0.000(2) -0.014(2) -0.007(2)
C13 0.075(3) 0.059(3) 0.065(3) -0.012(2) -0.015(3) 0.001(3)
C14 0.069(3) 0.067(3) 0.071(3) -0.021(3) -0.008(3) 0.004(3)
C15 0.068(3) 0.069(3) 0.052(3) -0.008(2) -0.009(2) -0.005(2)
C16 0.070(3) 0.054(3) 0.037(2) -0.0034(19) -0.008(2) -0.001(2)
C17 0.072(3) 0.056(3) 0.045(2) 0.001(2) 0.001(2) 0.000(2)
C18 0.086(4) 0.059(3) 0.050(3) -0.001(2) -0.008(3) 0.005(2)
C19 0.102(4) 0.056(3) 0.043(3) 0.004(2) -0.006(3) -0.005(3)
C20 0.082(4) 0.064(3) 0.057(3) 0.007(2) 0.005(3) -0.007(3)
C21 0.067(3) 0.069(3) 0.055(3) 0.002(2) -0.002(2) -0.004(2)
N1 0.054(2) 0.051(2) 0.044(2) -0.0029(16) -0.0058(16) -0.0003(16)
N2 0.053(2) 0.049(2) 0.0430(19) -0.0005(16) -0.0008(16) -0.0007(16)
C22 0.046(3) 0.058(3) 0.041(2) 0.0021(19) -0.0033(18) 0.000(2)
C23 0.052(3) 0.058(3) 0.054(3) 0.001(2) -0.006(2) -0.001(2)
C24 0.048(3) 0.062(3) 0.056(3) 0.001(2) -0.008(2) 0.003(2)
C25 0.059(3) 0.052(3) 0.043(2) 0.0018(19) -0.005(2) 0.003(2)
C26 0.045(3) 0.058(3) 0.040(2) -0.0001(19) 0.0008(18) -0.002(2)
C27 0.042(2) 0.057(3) 0.040(2) -0.0001(19) -0.0007(18) 0.0013(19)
O1 0.0488(17) 0.0475(17) 0.0468(16) 0.0006(13) -0.0013(13) 0.0018(12)
O2 0.0497(18) 0.0518(18) 0.0468(16) 0.0003(13) 0.0009(13) 0.0017(13)
B1 0.053(3) 0.046(3) 0.043(3) -0.004(2) 0.000(2) 0.001(2)
C28 0.131(5) 0.055(3) 0.044(3) 0.003(2) 0.004(3) 0.019(3)
C29 0.190(7) 0.059(4) 0.045(3) 0.007(3) 0.018(4) 0.019(4)
C30 0.148(6) 0.053(3) 0.049(3) 0.005(2) 0.011(3) 0.012(3)
C31 0.082(4) 0.051(3) 0.052(3) 0.005(2) 0.005(2) 0.006(2)
C32 0.061(3) 0.055(3) 0.055(3) 0.003(2) 0.000(2) 0.000(2)
C33 0.061(3) 0.059(3) 0.054(3) 0.002(2) -0.006(2) 0.002(2)
C34 0.078(3) 0.066(3) 0.054(3) -0.001(2) -0.020(2) 0.000(3)
C35 0.084(4) 0.071(4) 0.053(3) 0.009(2) -0.019(3) 0.001(3)
C36 0.056(3) 0.063(3) 0.050(3) 0.009(2) -0.006(2) 0.002(2)
C37 0.061(3) 0.062(3) 0.056(3) 0.008(2) -0.014(2) 0.002(2)
C38 0.060(3) 0.075(4) 0.062(3) 0.011(3) -0.017(2) 0.000(2)
C39 0.060(3) 0.064(3) 0.081(4) 0.023(3) -0.015(3) -0.004(2)
C40 0.091(4) 0.062(3) 0.084(4) 0.006(3) -0.030(3) 0.006(3)
C41 0.098(4) 0.072(4) 0.064(3) 0.002(3) -0.017(3) 0.022(3)
C42 0.082(4) 0.066(3) 0.064(3) 0.009(3) -0.012(3) 0.013(3)
C43 0.123(5) 0.063(3) 0.043(3) 0.002(2) -0.003(3) 0.020(3)
C44 0.115(5) 0.078(4) 0.048(3) -0.004(3) -0.008(3) 0.030(3)
C45 0.118(6) 0.099(5) 0.056(3) -0.018(3) -0.003(3) 0.035(4)
C46 0.132(6) 0.085(4) 0.053(3) -0.011(3) -0.006(4) 0.020(4)
C47 0.142(6) 0.090(4) 0.056(3) -0.005(3) -0.003(4) 0.006(4)
C48 0.134(6) 0.074(4) 0.047(3) 0.000(3) -0.003(3) 0.010(4)
N3 0.083(3) 0.052(2) 0.044(2) 0.0046(17) 0.0063(19) 0.0059(19)
N4 0.057(2) 0.051(2) 0.054(2) 0.0074(17) -0.0042(17) 0.0003(17)
C49 0.063(3) 0.059(3) 0.050(3) 0.002(2) 0.001(2) -0.003(2)
C50 0.057(3) 0.054(3) 0.047(2) 0.004(2) 0.004(2) -0.005(2)
C51 0.052(3) 0.056(3) 0.047(2) -0.001(2) 0.005(2) 0.003(2)
C52 0.057(3) 0.058(3) 0.058(3) -0.007(2) 0.001(2) -0.005(2)
C53 0.058(3) 0.069(3) 0.062(3) -0.005(2) -0.002(2) -0.007(2)
C54 0.058(3) 0.065(3) 0.064(3) 0.001(2) -0.003(2) 0.003(2)
O3 0.0536(19) 0.0581(19) 0.0524(17) -0.0058(14) 0.0045(14) -0.0051(14)
O4 0.0514(18) 0.0573(19) 0.0487(17) 0.0009(14) -0.0017(14) -0.0050(14)
B2 0.054(3) 0.060(3) 0.046(3) 0.002(2) 0.003(2) -0.005(2)
C55 0.125(7) 0.112(6) 0.176(9) 0.013(6) 0.000(6) -0.003(5)
C56 0.129(8) 0.156(9) 0.110(7) 0.018(6) -0.024(6) -0.002(7)
O5 0.204(7) 0.187(7) 0.084(4) 0.010(4) 0.031(4) -0.017(5)
O6 0.144(5) 0.147(5) 0.137(5) -0.010(4) -0.029(4) -0.023(4)
C57 0.102(6) 0.173(9) 0.114(6) 0.013(6) 0.014(5) -0.042(6)
C58 0.241(18) 0.42(3) 0.195(15) -0.025(18) -0.006(13) -0.164(19)
C59 0.047(9) 0.16(2) 0.40(5) -0.02(2) -0.026(17) -0.007(11)
C60 0.123(17) 0.100(14) 0.30(3) 0.001(16) -0.03(2) 0.030(13)
C61 0.17(2) 0.050(9) 0.19(2) 0.007(11) 0.08(2) 0.019(10)
C62 0.18(3) 0.29(4) 0.20(3) 0.01(3) 0.11(3) 0.01(3)
C63 0.099(16) 0.21(3) 0.67(8) 0.25(4) 0.12(3) 0.031(19)
C64 0.18(3) 0.23(4) 0.66(9) 0.06(5) 0.29(5) -0.05(3)
C71 0.130(11) 0.183(13) 0.71(4) 0.17(2) -0.050(17) -0.030(9)
C72 0.34(2) 0.108(10) 0.81(5) 0.066(18) 0.38(3) 0.012(12)
C73 0.44(3) 0.117(8) 0.230(14) -0.075(9) 0.206(17) -0.103(13)
C74 0.157(11) 0.313(19) 0.117(8) 0.067(10) -0.066(8) -0.078(11)
C75 0.109(8) 0.44(3) 0.174(11) 0.173(14) 0.034(7) 0.104(12)
C76 0.077(5) 0.113(7) 0.349(17) 0.040(8) 0.030(8) 0.026(5)

loop_
_atom_type_symbol
_atom_type_description
_atom_type_scat_dispersion_real
_atom_type_scat_dispersion_imag
_atom_type_scat_source
C C 0.0033 0.0016 'International Tables Vol C Tables 4.2.6.8 and 6.1.1.4'
H H 0.0000 0.0000 'International Tables Vol C Tables 4.2.6.8 and 6.1.1.4'
B B 0.0013 0.0007 'International Tables Vol C Tables 4.2.6.8 and 6.1.1.4'
N N 0.0061 0.0033 'International Tables Vol C Tables 4.2.6.8 and 6.1.1.4'
O O 0.0106 0.0060 'International Tables Vol C Tables 4.2.6.8 and 6.1.1.4'

loop_
_geom_angle_atom_site_label_1
_geom_angle_atom_site_label_2
_geom_angle_atom_site_label_3
_geom_angle
_geom_angle_site_symmetry_1
_geom_angle_site_symmetry_3
_geom_angle_publ_flag
N1 C1 C2 109.3(4) . . ?
N1 C1 C10 127.1(4) . . ?
C2 C1 C10 123.6(4) . . ?
C3 C2 C1 108.4(4) . . ?
C3 C2 H1 125.8 . . ?
C1 C2 H1 125.8 . . ?
C2 C3 C4 107.1(4) . . ?
C2 C3 H2 126.5 . . ?
C4 C3 H2 126.5 . . ?
C3 C4 C5 129.4(4) . . ?
C3 C4 N1 108.8(4) . . ?
C5 C4 N1 121.8(4) . . ?
C6 C5 C4 119.4(4) . . ?
C6 C5 C22 120.0(4) . . ?
C4 C5 C22 120.2(4) . . ?
N2 C6 C5 122.0(4) . . ?
N2 C6 C7 109.1(4) . . ?
C5 C6 C7 128.3(4) . . ?
C8 C7 C6 106.7(4) . . ?
C8 C7 H3 126.6 . . ?
C6 C7 H3 126.6 . . ?
C7 C8 C9 107.4(4) . . ?
C7 C8 H4 126.3 . . ?
C9 C8 H4 126.3 . . ?
N2 C9 C8 109.8(4) . . ?
N2 C9 C16 126.1(4) . . ?
C8 C9 C16 124.0(4) . . ?
C15 C10 C11 118.4(4) . . ?
C15 C10 C1 118.7(4) . . ?
C11 C10 C1 122.5(4) . . ?
C12 C11 C10 119.7(5) . . ?
C12 C11 H5 120.1 . . ?
C10 C11 H5 120.1 . . ?
C13 C12 C11 121.3(5) . . ?
C13 C12 H6 119.3 . . ?
C11 C12 H6 119.3 . . ?
C12 C13 C14 119.6(5) . . ?
C12 C13 H7 120.2 . . ?
C14 C13 H7 120.2 . . ?
C13 C14 C15 120.6(5) . . ?
C13 C14 H8 119.7 . . ?
C15 C14 H8 119.7 . . ?
C14 C15 C10 120.3(5) . . ?
C14 C15 H9 119.8 . . ?
C10 C15 H9 119.8 . . ?
C17 C16 C21 118.7(4) . . ?
C17 C16 C9 122.5(4) . . ?
C21 C16 C9 118.5(4) . . ?
C18 C17 C16 120.0(5) . . ?
C18 C17 H10 120.0 . . ?
C16 C17 H10 120.0 . . ?
C19 C18 C17 120.1(5) . . ?
C19 C18 H11 119.9 . . ?
C17 C18 H11 119.9 . . ?
C18 C19 C20 120.6(5) . . ?
C18 C19 H12 119.7 . . ?
C20 C19 H12 119.7 . . ?
C21 C20 C19 119.4(5) . . ?
C21 C20 H13 120.3 . . ?
C19 C20 H13 120.3 . . ?
C20 C21 C16 121.2(5) . . ?
C20 C21 H14 119.4 . . ?
C16 C21 H14 119.4 . . ?
C1 N1 C4 106.4(3) . . ?
C1 N1 B1 129.0(4) . 16_645 ?
C4 N1 B1 123.5(3) . 16_645 ?
C9 N2 C6 106.9(3) . . ?
C9 N2 B1 128.1(4) . 16_645 ?
C6 N2 B1 124.9(3) . 16_645 ?
C27 C22 C23 116.0(4) . . ?
C27 C22 C5 124.0(4) . . ?
C23 C22 C5 120.0(4) . . ?
C24 C23 C22 122.0(4) . . ?
C24 C23 H15 119.0 . . ?
C22 C23 H15 119.0 . . ?
C23 C24 C25 121.4(4) . . ?
C23 C24 H16 119.3 . . ?
C25 C24 H16 119.3 . . ?
C26 C25 C24 117.4(4) . . ?
C26 C25 H17 121.3 . . ?
C24 C25 H17 121.3 . . ?
O2 C26 C25 128.3(4) . . ?
O2 C26 C27 109.9(4) . . ?
C25 C26 C27 121.8(4) . . ?
O1 C27 C22 127.7(4) . . ?
O1 C27 C26 111.0(4) . . ?
C22 C27 C26 121.3(4) . . ?
C27 O1 B1 106.5(3) . . ?
C26 O2 B1 107.6(3) . . ?
O2 B1 O1 105.0(3) . . ?
O2 B1 N2 110.4(3) . 15_665 ?
O1 B1 N2 112.5(3) . 15_665 ?
O2 B1 N1 112.6(3) . 15_665 ?
O1 B1 N1 110.2(3) . 15_665 ?
N2 B1 N1 106.4(3) 15_665 15_665 ?
N3 C28 C29 108.6(4) . . ?
N3 C28 C43 126.8(5) . . ?
C29 C28 C43 124.6(5) . . ?
C30 C29 C28 108.8(5) . . ?
C30 C29 H18 125.6 . . ?
C28 C29 H18 125.6 . . ?
C29 C30 C31 107.2(5) . . ?
C29 C30 H19 126.4 . . ?
C31 C30 H19 126.4 . . ?
C32 C31 C30 128.8(5) . . ?
C32 C31 N3 122.4(4) . . ?
C30 C31 N3 108.2(4) . . ?
C31 C32 C33 119.6(4) . . ?
C31 C32 C49 119.6(4) . . ?
C33 C32 C49 120.7(4) . . ?
C34 C33 N4 108.6(4) . . ?
C34 C33 C32 129.3(5) . . ?
N4 C33 C32 122.1(4) . . ?
C35 C34 C33 107.3(4) . . ?
C35 C34 H20 126.4 . . ?
C33 C34 H20 126.4 . . ?
C34 C35 C36 108.6(4) . . ?
C34 C35 H21 125.7 . . ?
C36 C35 H21 125.7 . . ?
N4 C36 C35 108.9(4) . . ?
N4 C36 C37 127.8(4) . . ?
C35 C36 C37 123.3(4) . . ?
C38 C37 C42 119.0(5) . . ?
C38 C37 C36 117.8(5) . . ?
C42 C37 C36 122.9(5) . . ?
C37 C38 C39 120.0(5) . . ?
C37 C38 H22 120.0 . . ?
C39 C38 H22 120.0 . . ?
C40 C39 C38 120.2(5) . . ?
C40 C39 H23 119.9 . . ?
C38 C39 H23 119.9 . . ?
C39 C40 C41 120.8(5) . . ?
C39 C40 H24 119.6 . . ?
C41 C40 H24 119.6 . . ?
C40 C41 C42 119.8(6) . . ?
C40 C41 H25 120.1 . . ?
C42 C41 H25 120.1 . . ?
C41 C42 C37 120.1(5) . . ?
C41 C42 H26 120.0 . . ?
C37 C42 H26 120.0 . . ?
C48 C43 C44 118.9(6) . . ?
C48 C43 C28 122.2(5) . . ?
C44 C43 C28 118.6(6) . . ?
C45 C44 C43 120.4(7) . . ?
C45 C44 H27 119.8 . . ?
C43 C44 H27 119.8 . . ?
C46 C45 C44 120.7(6) . . ?
C46 C45 H28 119.6 . . ?
C44 C45 H28 119.6 . . ?
C45 C46 C47 119.9(6) . . ?
C45 C46 H29 120.0 . . ?
C47 C46 H29 120.0 . . ?
C46 C47 C48 119.6(7) . . ?
C46 C47 H30 120.2 . . ?
C48 C47 H30 120.2 . . ?
C43 C48 C47 120.4(6) . . ?
C43 C48 H31 119.8 . . ?
C47 C48 H31 119.8 . . ?
C28 N3 C31 107.2(4) . . ?
C28 N3 B2 127.7(4) . 15_565 ?
C31 N3 B2 124.7(4) . 15_565 ?
C36 N4 C33 106.6(4) . . ?
C36 N4 B2 128.3(4) . 15_565 ?
C33 N4 B2 124.0(4) . 15_565 ?
C50 C49 C54 116.7(4) . . ?
C50 C49 C32 122.5(4) . . ?
C54 C49 C32 120.8(4) . . ?
O4 C50 C51 111.1(4) . . ?
O4 C50 C49 127.9(4) . . ?
C51 C50 C49 120.9(4) . . ?
C52 C51 O3 128.3(4) . . ?
C52 C51 C50 121.9(4) . . ?
O3 C51 C50 109.8(4) . . ?
C51 C52 C53 118.1(4) . . ?
C51 C52 H32 120.9 . . ?
C53 C52 H32 120.9 . . ?
C52 C53 C54 121.3(5) . . ?
C52 C53 H33 119.3 . . ?
C54 C53 H33 119.3 . . ?
C53 C54 C49 121.0(5) . . ?
C53 C54 H34 119.5 . . ?
C49 C54 H34 119.5 . . ?
C51 O3 B2 107.0(4) . . ?
C50 O4 B2 106.3(3) . . ?
O3 B2 O4 105.8(4) . . ?
O3 B2 N3 108.9(4) . 16_655 ?
O4 B2 N3 112.5(4) . 16_655 ?
O3 B2 N4 113.3(4) . 16_655 ?
O4 B2 N4 110.7(4) . 16_655 ?
N3 B2 N4 105.9(4) 16_655 16_655 ?
C56 C55 H35 109.5 . . ?
C56 C55 H36 109.5 . . ?
H35 C55 H36 109.5 . . ?
C56 C55 H37 109.5 . . ?
H35 C55 H37 109.5 . . ?
H36 C55 H37 109.5 . . ?
O5 C56 O6 119.9(10) . . ?
O5 C56 C55 126.0(11) . . ?
O6 C56 C55 114.1(10) . . ?
C56 O6 C57 114.0(8) . . ?
O6 C57 C58 97.1(9) . . ?
O6 C57 H38 112.3 . . ?
C58 C57 H38 112.3 . . ?
O6 C57 H39 112.3 . . ?
C58 C57 H39 112.3 . . ?
H38 C57 H39 109.9 . . ?
C57 C58 H40 109.5 . . ?
C57 C58 H41 109.5 . . ?
H40 C58 H41 109.5 . . ?
C57 C58 H42 109.5 . . ?
H40 C58 H42 109.5 . . ?
H41 C58 H42 109.5 . . ?
C60 C59 C64 120.0 . . ?
C60 C59 H49 120.0 . . ?
C64 C59 H49 120.0 . . ?
C59 C60 C61 120.0 . . ?
C59 C60 H50 120.0 . . ?
C61 C60 H50 120.0 . . ?
C62 C61 C60 120.0 . . ?
C62 C61 H51 120.0 . . ?
C60 C61 H51 120.0 . . ?
C61 C62 C63 120.0 . . ?
C61 C62 H52 120.0 . . ?
C63 C62 H52 120.0 . . ?
C64 C63 C62 120.0 . . ?
C64 C63 H53 120.0 . . ?
C62 C63 H53 120.0 . . ?
C63 C64 C59 120.0 . . ?
C63 C64 H54 120.0 . . ?
C59 C64 H54 120.0 . . ?
C66 C65 C70 120.0 . . ?
C66 C65 H55 120.0 . . ?
C70 C65 H55 120.0 . . ?
C65 C66 C67 120.0 . . ?
C65 C66 H56 120.0 . . ?
C67 C66 H56 120.0 . . ?
C68 C67 C66 120.0 . . ?
C68 C67 H57 120.0 . . ?
C66 C67 H57 120.0 . . ?
C67 C68 C69 120.0 . . ?
C67 C68 H58 120.0 . . ?
C69 C68 H58 120.0 . . ?
C68 C69 C70 120.0 . . ?
C68 C69 H59 120.0 . . ?
C70 C69 H59 120.0 . . ?
C69 C70 C65 120.0 . . ?
C69 C70 H60 120.0 . . ?
C65 C70 H60 120.0 . . ?
C72 C71 C76 120.0 . . ?
C72 C71 H61 120.0 . . ?
C76 C71 H61 120.0 . . ?
C71 C72 C73 120.0 . . ?
C71 C72 H62 120.0 . . ?
C73 C72 H62 120.0 . . ?
C72 C73 C74 120.0 . . ?
C72 C73 H63 120.0 . . ?
C74 C73 H63 120.0 . . ?
C73 C74 C75 120.0 . . ?
C73 C74 H64 120.0 . . ?
C75 C74 H64 120.0 . . ?
C76 C75 C74 120.0 . . ?
C76 C75 H65 120.0 . . ?
C74 C75 H65 120.0 . . ?
C75 C76 C71 120.0 . . ?
C75 C76 H66 120.0 . . ?
C71 C76 H66 120.0 . . ?

loop_
_geom_bond_atom_site_label_1
_geom_bond_atom_site_label_2
_geom_bond_distance
_geom_bond_site_symmetry_2
_geom_bond_publ_flag
C1 N1 1.367(5) . ?
C1 C2 1.394(6) . ?
C1 C10 1.471(6) . ?
C2 C3 1.366(6) . ?
C2 H1 0.9500 . ?
C3 C4 1.398(6) . ?
C3 H2 0.9500 . ?
C4 C5 1.403(6) . ?
C4 N1 1.404(6) . ?
C5 C6 1.394(6) . ?
C5 C22 1.478(6) . ?
C6 N2 1.387(5) . ?
C6 C7 1.403(6) . ?
C7 C8 1.375(6) . ?
C7 H3 0.9500 . ?
C8 C9 1.404(6) . ?
C8 H4 0.9500 . ?
C9 N2 1.350(5) . ?
C9 C16 1.486(6) . ?
C10 C15 1.404(7) . ?
C10 C11 1.410(7) . ?
C11 C12 1.379(6) . ?
C11 H5 0.9500 . ?
C12 C13 1.378(7) . ?
C12 H6 0.9500 . ?
C13 C14 1.378(7) . ?
C13 H7 0.9500 . ?
C14 C15 1.383(7) . ?
C14 H8 0.9500 . ?
C15 H9 0.9500 . ?
C16 C17 1.390(6) . ?
C16 C21 1.393(7) . ?
C17 C18 1.384(7) . ?
C17 H10 0.9500 . ?
C18 C19 1.376(7) . ?
C18 H11 0.9500 . ?
C19 C20 1.378(7) . ?
C19 H12 0.9500 . ?
C20 C21 1.373(7) . ?
C20 H13 0.9500 . ?
C21 H14 0.9500 . ?
N1 B1 1.563(6) 16_645 ?
N2 B1 1.555(6) 16_645 ?
C22 C27 1.394(6) . ?
C22 C23 1.416(6) . ?
C23 C24 1.368(6) . ?
C23 H15 0.9500 . ?
C24 C25 1.401(6) . ?
C24 H16 0.9500 . ?
C25 C26 1.369(6) . ?
C25 H17 0.9500 . ?
C26 O2 1.363(5) . ?
C26 C27 1.401(6) . ?
C27 O1 1.356(5) . ?
O1 B1 1.493(5) . ?
O2 B1 1.470(6) . ?
B1 N2 1.555(6) 15_665 ?
B1 N1 1.563(6) 15_665 ?
C28 N3 1.356(6) . ?
C28 C29 1.402(7) . ?
C28 C43 1.464(8) . ?
C29 C30 1.359(8) . ?
C29 H18 0.9500 . ?
C30 C31 1.398(7) . ?
C30 H19 0.9500 . ?
C31 C32 1.377(6) . ?
C31 N3 1.406(6) . ?
C32 C33 1.413(6) . ?
C32 C49 1.482(7) . ?
C33 C34 1.394(6) . ?
C33 N4 1.399(6) . ?
C34 C35 1.364(7) . ?
C34 H20 0.9500 . ?
C35 C36 1.390(7) . ?
C35 H21 0.9500 . ?
C36 N4 1.372(6) . ?
C36 C37 1.480(7) . ?
C37 C38 1.387(7) . ?
C37 C42 1.397(7) . ?
C38 C39 1.404(7) . ?
C38 H22 0.9500 . ?
C39 C40 1.351(8) . ?
C39 H23 0.9500 . ?
C40 C41 1.386(8) . ?
C40 H24 0.9500 . ?
C41 C42 1.390(7) . ?
C41 H25 0.9500 . ?
C42 H26 0.9500 . ?
C43 C48 1.362(9) . ?
C43 C44 1.401(8) . ?
C44 C45 1.375(8) . ?
C44 H27 0.9500 . ?
C45 C46 1.370(9) . ?
C45 H28 0.9500 . ?
C46 C47 1.372(9) . ?
C46 H29 0.9500 . ?
C47 C48 1.418(8) . ?
C47 H30 0.9500 . ?
C48 H31 0.9500 . ?
N3 B2 1.576(6) 15_565 ?
N4 B2 1.578(6) 15_565 ?
C49 C50 1.395(7) . ?
C49 C54 1.408(7) . ?
C50 O4 1.366(5) . ?
C50 C51 1.393(6) . ?
C51 C52 1.362(6) . ?
C51 O3 1.368(5) . ?
C52 C53 1.380(7) . ?
C52 H32 0.9500 . ?
C53 C54 1.387(7) . ?
C53 H33 0.9500 . ?
C54 H34 0.9500 . ?
O3 B2 1.471(6) . ?
O4 B2 1.473(6) . ?
B2 N3 1.576(6) 16_655 ?
B2 N4 1.578(6) 16_655 ?
C55 C56 1.544(13) . ?
C55 H35 0.9800 . ?
C55 H36 0.9800 . ?
C55 H37 0.9800 . ?
C56 O5 1.222(11) . ?
C56 O6 1.295(11) . ?
O6 C57 1.492(10) . ?
C57 C58 1.50(2) . ?
C57 H38 0.9900 . ?
C57 H39 0.9900 . ?
C58 H40 0.9800 . ?
C58 H41 0.9800 . ?
C58 H42 0.9800 . ?
C59 C60 1.3900 . ?
C59 C64 1.3900 . ?
C59 H49 0.9500 . ?
C60 C61 1.3900 . ?
C60 H50 0.9500 . ?
C61 C62 1.3900 . ?
C61 H51 0.9500 . ?
C62 C63 1.3900 . ?
C62 H52 0.9500 . ?
C63 C64 1.3900 . ?
C63 H53 0.9500 . ?
C64 H54 0.9500 . ?
C65 C66 1.3900 . ?
C65 C70 1.3900 . ?
C65 H55 0.9500 . ?
C66 C67 1.3900 . ?
C66 H56 0.9500 . ?
C67 C68 1.3900 . ?
C67 H57 0.9500 . ?
C68 C69 1.3900 . ?
C68 H58 0.9500 . ?
C69 C70 1.3900 . ?
C69 H59 0.9500 . ?
C70 H60 0.9500 . ?
C71 C72 1.3900 . ?
C71 C76 1.3900 . ?
C71 H61 0.9500 . ?
C72 C73 1.3900 . ?
C72 H62 0.9500 . ?
C73 C74 1.3900 . ?
C73 H63 0.9500 . ?
C74 C75 1.3900 . ?
C74 H64 0.9500 . ?
C75 C76 1.3900 . ?
C75 H65 0.9500 . ?
C76 H66 0.9500 . ?

loop_
_geom_torsion_atom_site_label_1
_geom_torsion_atom_site_label_2
_geom_torsion_atom_site_label_3
_geom_torsion_atom_site_label_4
_geom_torsion
_geom_torsion_site_symmetry_1
_geom_torsion_site_symmetry_2
_geom_torsion_site_symmetry_3
_geom_torsion_site_symmetry_4
_geom_torsion_publ_flag
N1 C1 C2 C3 -0.8(6) . . . . ?
C10 C1 C2 C3 176.9(5) . . . . ?
C1 C2 C3 C4 0.6(6) . . . . ?
C2 C3 C4 C5 -179.5(5) . . . . ?
C2 C3 C4 N1 -0.1(6) . . . . ?
C3 C4 C5 C6 -178.8(5) . . . . ?
N1 C4 C5 C6 1.9(6) . . . . ?
C3 C4 C5 C22 7.9(7) . . . . ?
N1 C4 C5 C22 -171.4(4) . . . . ?
C4 C5 C6 N2 1.3(6) . . . . ?
C22 C5 C6 N2 174.6(4) . . . . ?
C4 C5 C6 C7 -169.1(5) . . . . ?
C22 C5 C6 C7 4.2(7) . . . . ?
N2 C6 C7 C8 -0.9(5) . . . . ?
C5 C6 C7 C8 170.4(5) . . . . ?
C6 C7 C8 C9 0.6(6) . . . . ?
C7 C8 C9 N2 -0.1(6) . . . . ?
C7 C8 C9 C16 -177.3(5) . . . . ?
N1 C1 C10 C15 -132.8(5) . . . . ?
C2 C1 C10 C15 49.9(7) . . . . ?
N1 C1 C10 C11 53.6(7) . . . . ?
C2 C1 C10 C11 -123.7(5) . . . . ?
C15 C10 C11 C12 1.4(7) . . . . ?
C1 C10 C11 C12 175.0(4) . . . . ?
C10 C11 C12 C13 -0.1(7) . . . . ?
C11 C12 C13 C14 -0.3(7) . . . . ?
C12 C13 C14 C15 -0.7(8) . . . . ?
C13 C14 C15 C10 2.0(8) . . . . ?
C11 C10 C15 C14 -2.3(7) . . . . ?
C1 C10 C15 C14 -176.2(4) . . . . ?
N2 C9 C16 C17 74.6(6) . . . . ?
C8 C9 C16 C17 -108.6(6) . . . . ?
N2 C9 C16 C21 -110.3(5) . . . . ?
C8 C9 C16 C21 66.5(6) . . . . ?
C21 C16 C17 C18 -0.1(7) . . . . ?
C9 C16 C17 C18 175.0(4) . . . . ?
C16 C17 C18 C19 0.7(7) . . . . ?
C17 C18 C19 C20 -1.2(7) . . . . ?
C18 C19 C20 C21 1.1(8) . . . . ?
C19 C20 C21 C16 -0.6(8) . . . . ?
C17 C16 C21 C20 0.1(7) . . . . ?
C9 C16 C21 C20 -175.2(4) . . . . ?
C2 C1 N1 C4 0.7(5) . . . . ?
C10 C1 N1 C4 -176.9(4) . . . . ?
C2 C1 N1 B1 -167.4(4) . . . 16_645 ?
C10 C1 N1 B1 15.0(7) . . . 16_645 ?
C3 C4 N1 C1 -0.4(5) . . . . ?
C5 C4 N1 C1 179.1(4) . . . . ?
C3 C4 N1 B1 168.5(4) . . . 16_645 ?
C5 C4 N1 B1 -12.0(6) . . . 16_645 ?
C8 C9 N2 C6 -0.5(5) . . . . ?
C16 C9 N2 C6 176.6(4) . . . . ?
C8 C9 N2 B1 -177.2(4) . . . 16_645 ?
C16 C9 N2 B1 0.0(7) . . . 16_645 ?
C5 C6 N2 C9 -171.1(4) . . . . ?
C7 C6 N2 C9 0.9(5) . . . . ?
C5 C6 N2 B1 5.7(6) . . . 16_645 ?
C7 C6 N2 B1 177.7(4) . . . 16_645 ?
C6 C5 C22 C27 63.9(6) . . . . ?
C4 C5 C22 C27 -122.9(5) . . . . ?
C6 C5 C22 C23 -113.9(5) . . . . ?
C4 C5 C22 C23 59.4(6) . . . . ?
C27 C22 C23 C24 -2.0(6) . . . . ?
C5 C22 C23 C24 176.0(4) . . . . ?
C22 C23 C24 C25 2.4(7) . . . . ?
C23 C24 C25 C26 -0.3(7) . . . . ?
C24 C25 C26 O2 177.7(4) . . . . ?
C24 C25 C26 C27 -2.2(6) . . . . ?
C23 C22 C27 O1 -178.6(4) . . . . ?
C5 C22 C27 O1 3.6(7) . . . . ?
C23 C22 C27 C26 -0.5(6) . . . . ?
C5 C22 C27 C26 -178.4(4) . . . . ?
O2 C26 C27 O1 1.0(5) . . . . ?
C25 C26 C27 O1 -179.0(4) . . . . ?
O2 C26 C27 C22 -177.3(4) . . . . ?
C25 C26 C27 C22 2.7(6) . . . . ?
C22 C27 O1 B1 176.1(4) . . . . ?
C26 C27 O1 B1 -2.1(4) . . . . ?
C25 C26 O2 B1 -179.5(4) . . . . ?
C27 C26 O2 B1 0.5(4) . . . . ?
C26 O2 B1 O1 -1.7(4) . . . . ?
C26 O2 B1 N2 119.7(4) . . . 15_665 ?
C26 O2 B1 N1 -121.6(4) . . . 15_665 ?
C27 O1 B1 O2 2.3(4) . . . . ?
C27 O1 B1 N2 -117.8(4) . . . 15_665 ?
C27 O1 B1 N1 123.8(3) . . . 15_665 ?
N3 C28 C29 C30 0.7(8) . . . . ?
C43 C28 C29 C30 -178.6(6) . . . . ?
C28 C29 C30 C31 -0.6(8) . . . . ?
C29 C30 C31 C32 -170.9(6) . . . . ?
C29 C30 C31 N3 0.3(7) . . . . ?
C30 C31 C32 C33 165.8(5) . . . . ?
N3 C31 C32 C33 -4.4(7) . . . . ?
C30 C31 C32 C49 -11.2(8) . . . . ?
N3 C31 C32 C49 178.7(4) . . . . ?
C31 C32 C33 C34 -179.6(5) . . . . ?
C49 C32 C33 C34 -2.7(8) . . . . ?
C31 C32 C33 N4 -0.8(7) . . . . ?
C49 C32 C33 N4 176.1(4) . . . . ?
N4 C33 C34 C35 1.1(6) . . . . ?
C32 C33 C34 C35 -180.0(5) . . . . ?
C33 C34 C35 C36 -0.7(6) . . . . ?
C34 C35 C36 N4 0.1(6) . . . . ?
C34 C35 C36 C37 -178.8(5) . . . . ?
N4 C36 C37 C38 136.2(5) . . . . ?
C35 C36 C37 C38 -45.2(7) . . . . ?
N4 C36 C37 C42 -49.4(7) . . . . ?
C35 C36 C37 C42 129.2(5) . . . . ?
C42 C37 C38 C39 2.8(7) . . . . ?
C36 C37 C38 C39 177.5(4) . . . . ?
C37 C38 C39 C40 -1.9(7) . . . . ?
C38 C39 C40 C41 0.4(8) . . . . ?
C39 C40 C41 C42 0.1(8) . . . . ?
C40 C41 C42 C37 0.9(8) . . . . ?
C38 C37 C42 C41 -2.4(7) . . . . ?
C36 C37 C42 C41 -176.7(5) . . . . ?
N3 C28 C43 C48 -61.2(9) . . . . ?
C29 C28 C43 C48 117.9(7) . . . . ?
N3 C28 C43 C44 124.4(6) . . . . ?
C29 C28 C43 C44 -56.4(9) . . . . ?
C48 C43 C44 C45 0.2(8) . . . . ?
C28 C43 C44 C45 174.8(5) . . . . ?
C43 C44 C45 C46 0.0(9) . . . . ?
C44 C45 C46 C47 -0.2(10) . . . . ?
C45 C46 C47 C48 0.1(10) . . . . ?
C44 C43 C48 C47 -0.3(8) . . . . ?
C28 C43 C48 C47 -174.6(5) . . . . ?
C46 C47 C48 C43 0.1(9) . . . . ?
C29 C28 N3 C31 -0.5(7) . . . . ?
C43 C28 N3 C31 178.8(6) . . . . ?
C29 C28 N3 B2 171.6(5) . . . 15_565 ?
C43 C28 N3 B2 -9.1(10) . . . 15_565 ?
C32 C31 N3 C28 172.0(5) . . . . ?
C30 C31 N3 C28 0.1(6) . . . . ?
C32 C31 N3 B2 -0.4(7) . . . 15_565 ?
C30 C31 N3 B2 -172.3(5) . . . 15_565 ?
C35 C36 N4 C33 0.6(5) . . . . ?
C37 C36 N4 C33 179.4(5) . . . . ?
C35 C36 N4 B2 169.0(4) . . . 15_565 ?
C37 C36 N4 B2 -12.2(8) . . . 15_565 ?
C34 C33 N4 C36 -1.1(5) . . . . ?
C32 C33 N4 C36 179.9(4) . . . . ?
C34 C33 N4 B2 -170.1(4) . . . 15_565 ?
C32 C33 N4 B2 10.9(7) . . . 15_565 ?
C31 C32 C49 C50 -54.8(7) . . . . ?
C33 C32 C49 C50 128.3(5) . . . . ?
C31 C32 C49 C54 124.1(5) . . . . ?
C33 C32 C49 C54 -52.8(6) . . . . ?
C54 C49 C50 O4 178.6(4) . . . . ?
C32 C49 C50 O4 -2.5(7) . . . . ?
C54 C49 C50 C51 2.4(6) . . . . ?
C32 C49 C50 C51 -178.7(4) . . . . ?
O4 C50 C51 C52 179.8(4) . . . . ?
C49 C50 C51 C52 -3.4(7) . . . . ?
O4 C50 C51 O3 0.8(5) . . . . ?
C49 C50 C51 O3 177.5(4) . . . . ?
O3 C51 C52 C53 -179.0(4) . . . . ?
C50 C51 C52 C53 2.2(7) . . . . ?
C51 C52 C53 C54 -0.1(7) . . . . ?
C52 C53 C54 C49 -0.8(8) . . . . ?
C50 C49 C54 C53 -0.4(7) . . . . ?
C32 C49 C54 C53 -179.3(4) . . . . ?
C52 C51 O3 B2 180.0(5) . . . . ?
C50 C51 O3 B2 -1.1(5) . . . . ?
C51 C50 O4 B2 -0.1(5) . . . . ?
C49 C50 O4 B2 -176.6(4) . . . . ?
C51 O3 B2 O4 1.0(4) . . . . ?
C51 O3 B2 N3 -120.2(4) . . . 16_655 ?
C51 O3 B2 N4 122.4(4) . . . 16_655 ?
C50 O4 B2 O3 -0.5(4) . . . . ?
C50 O4 B2 N3 118.2(4) . . . 16_655 ?
C50 O4 B2 N4 -123.6(4) . . . 16_655 ?
O5 C56 O6 C57 -4.5(13) . . . . ?
C55 C56 O6 C57 174.2(7) . . . . ?
C56 O6 C57 C58 120.3(10) . . . . ?
C64 C59 C60 C61 0.0 . . . . ?
C59 C60 C61 C62 0.0 . . . . ?
C60 C61 C62 C63 0.0 . . . . ?
C61 C62 C63 C64 0.0 . . . . ?
C62 C63 C64 C59 0.0 . . . . ?
C60 C59 C64 C63 0.0 . . . . ?
C70 C65 C66 C67 0.0 . . . . ?
C65 C66 C67 C68 0.0 . . . . ?
C66 C67 C68 C69 0.0 . . . . ?
C67 C68 C69 C70 0.0 . . . . ?
C68 C69 C70 C65 0.0 . . . . ?
C66 C65 C70 C69 0.0 . . . . ?
C76 C71 C72 C73 0.0 . . . . ?
C71 C72 C73 C74 0.0 . . . . ?
C72 C73 C74 C75 0.0 . . . . ?
C73 C74 C75 C76 0.0 . . . . ?
C74 C75 C76 C71 0.0 . . . . ?
C72 C71 C76 C75 0.0 . . . . ?
